data_8105606
loop_
_publ_author_name
'Xing, Ai-Ping'
'Zeng, Dai'
'Zhang, Shu-Ling'
'Guo, Da-Feng'
'Chu, Yi-Xin'

_publ_section_title
;
 Crystal structure of
 3-(benzo[d]thiazol-2-ylamino)isobenzofuran-1(3H)-one, C15H10N2O2S
;
_journal_issue 2
_journal_name_full 'Zeitschrift f\"ur Kristallographie - New Crystal Structures'
_journal_page_first 247
_journal_page_last 248
_journal_paper_doi 10.1515/ncrs-2018-0285
_journal_volume 234
_journal_year 2019
_chemical_formula_moiety 'C15 H10 N2 O2 S'
_chemical_formula_sum 'C15 H10 N2 O2 S'
_chemical_formula_weight 282.31
_space_group_crystal_system monoclinic
_space_group_IT_number 9
_space_group_name_Hall 'C -2yc'
_space_group_name_H-M_alt 'C 1 c 1'
_atom_sites_solution_hydrogens geom
_atom_sites_solution_primary direct
_cell_angle_alpha 90
_cell_angle_beta 112.302(8)
_cell_angle_gamma 90
_cell_formula_units_Z 4
_cell_length_a 10.7988(7)
_cell_length_b 15.7684(10)
_cell_length_c 8.5906(6)
_cell_measurement_reflns_used 1671
_cell_measurement_temperature 293(2)
_cell_measurement_theta_max 68.7160
_cell_measurement_theta_min 5.2440
_cell_volume 1353.38(17)
_computing_cell_refinement
;
CrysAlisPro, Agilent Technologies,
Version 1.171.37.35 (release 13-08-2014 CrysAlis171 .NET)
(compiled Aug 13 2014,18:06:01)
;
_computing_data_collection
;
CrysAlisPro, Agilent Technologies,
Version 1.171.37.35 (release 13-08-2014 CrysAlis171 .NET)
(compiled Aug 13 2014,18:06:01)
;
_computing_data_reduction
;
CrysAlisPro, Agilent Technologies,
Version 1.171.37.35 (release 13-08-2014 CrysAlis171 .NET)
(compiled Aug 13 2014,18:06:01)
;
_computing_molecular_graphics 'Olex2 (Dolomanov et al., 2009)'
_computing_publication_material 'Olex2 (Dolomanov et al., 2009)'
_computing_structure_refinement 'ShelXL (Sheldrick, 2015)'
_computing_structure_solution 'ShelXS (Sheldrick, 2008)'
_diffrn_ambient_temperature 293(2)
_diffrn_detector 'CCD plate'
_diffrn_detector_area_resol_mean 16.2312
_diffrn_detector_type Eos
_diffrn_measured_fraction_theta_full 0.998
_diffrn_measured_fraction_theta_max 0.978
_diffrn_measurement_details
;
#__ type_ start__ end____ width___ exp.time_
  1 omega -108.00  -32.00   1.0000    1.0000
omega____ theta____ kappa____ phi______ frames
    -      -33.5000  178.0000 -120.0000 76

#__ type_ start__ end____ width___ exp.time_
  2 omega -103.00   -5.00   1.0000    1.0000
omega____ theta____ kappa____ phi______ frames
    -      -33.5000  -77.0000 -150.0000 98

#__ type_ start__ end____ width___ exp.time_
  3 omega  -11.00   28.00   1.0000    1.0000
omega____ theta____ kappa____ phi______ frames
    -      -33.5000   37.0000 -180.0000 39

#__ type_ start__ end____ width___ exp.time_
  4 omega   40.00   77.00   1.0000    1.0000
omega____ theta____ kappa____ phi______ frames
    -       36.4734  -99.0000  120.0000 37

#__ type_ start__ end____ width___ exp.time_
  5 omega   61.00   87.00   1.0000    1.0000
omega____ theta____ kappa____ phi______ frames
    -       36.4734  178.0000  -30.0000 26

#__ type_ start__ end____ width___ exp.time_
  6 omega   20.00  102.00   1.0000    1.0000
omega____ theta____ kappa____ phi______ frames
    -       36.4734   57.0000   60.0000 82

#__ type_ start__ end____ width___ exp.time_
  7 omega   16.00   87.00   1.0000    1.0000
omega____ theta____ kappa____ phi______ frames
    -       36.4734   37.0000  -90.0000 71

#__ type_ start__ end____ width___ exp.time_
  8 omega   55.00   81.00   1.0000    1.5000
omega____ theta____ kappa____ phi______ frames
    -      108.0000  -30.0000  150.0000 26

#__ type_ start__ end____ width___ exp.time_
  9 omega   38.00   91.00   1.0000    1.5000
omega____ theta____ kappa____ phi______ frames
    -      108.0000  -45.0000  120.0000 53

#__ type_ start__ end____ width___ exp.time_
 10 omega   69.00  109.00   1.0000    1.5000
omega____ theta____ kappa____ phi______ frames
    -      108.0000 -111.0000   30.0000 40

#__ type_ start__ end____ width___ exp.time_
 11 omega   93.00  172.00   1.0000    1.5000
omega____ theta____ kappa____ phi______ frames
    -      108.0000   45.0000 -150.0000 79

#__ type_ start__ end____ width___ exp.time_
 12 omega   97.00  125.00   1.0000    1.5000
omega____ theta____ kappa____ phi______ frames
    -      108.0000   61.0000 -120.0000 28

#__ type_ start__ end____ width___ exp.time_
 13 omega   38.00  106.00   1.0000    1.5000
omega____ theta____ kappa____ phi______ frames
    -      108.0000  -94.0000  -90.0000 68

#__ type_ start__ end____ width___ exp.time_
 14 omega   44.00  124.00   1.0000    1.5000
omega____ theta____ kappa____ phi______ frames
    -      108.0000  -61.0000   30.0000 80

#__ type_ start__ end____ width___ exp.time_
 15 omega   69.00  145.00   1.0000    1.5000
omega____ theta____ kappa____ phi______ frames
    -      108.0000  -15.0000    0.0000 76

#__ type_ start__ end____ width___ exp.time_
 16 omega  -63.00  -37.00   1.0000    1.0000
omega____ theta____ kappa____ phi______ frames
    -      -33.5000  178.0000   90.0000 26

#__ type_ start__ end____ width___ exp.time_
 17 omega  -96.00  -70.00   1.0000    1.0000
omega____ theta____ kappa____ phi______ frames
    -      -33.5000  -77.0000   30.0000 26

#__ type_ start__ end____ width___ exp.time_
 18 omega -106.00  -77.00   1.0000    1.0000
omega____ theta____ kappa____ phi______ frames
    -      -33.5000  178.0000   90.0000 29

#__ type_ start__ end____ width___ exp.time_
 19 omega   66.00   99.00   1.0000    1.0000
omega____ theta____ kappa____ phi______ frames
    -       36.4734  178.0000  120.0000 33

#__ type_ start__ end____ width___ exp.time_
 20 omega    6.00   51.00   1.0000    1.0000
omega____ theta____ kappa____ phi______ frames
    -       36.4734    0.0000  -60.0000 45

#__ type_ start__ end____ width___ exp.time_
 21 omega   46.00   72.00   1.0000    1.0000
omega____ theta____ kappa____ phi______ frames
    -       36.4734  -99.0000   30.0000 26

#__ type_ start__ end____ width___ exp.time_
 22 omega   83.00  108.00   1.0000    1.0000
omega____ theta____ kappa____ phi______ frames
    -       36.4734    0.0000  -60.0000 25

#__ type_ start__ end____ width___ exp.time_
 23 omega   71.00   97.00   1.0000    1.0000
omega____ theta____ kappa____ phi______ frames
    -       36.4734   57.0000 -180.0000 26

#__ type_ start__ end____ width___ exp.time_
 24 omega   57.00   83.00   1.0000    1.0000
omega____ theta____ kappa____ phi______ frames
    -       36.4734  178.0000   30.0000 26

#__ type_ start__ end____ width___ exp.time_
 25 omega   40.00   82.00   1.0000    1.0000
omega____ theta____ kappa____ phi______ frames
    -      108.0000  -30.0000    0.0000 42

#__ type_ start__ end____ width___ exp.time_
 26 omega   60.00   86.00   1.0000    1.0000
omega____ theta____ kappa____ phi______ frames
    -      108.0000  178.0000  -30.0000 26

#__ type_ start__ end____ width___ exp.time_
 27 omega   60.00  102.00   1.0000    1.0000
omega____ theta____ kappa____ phi______ frames
    -      108.0000  -94.0000  -60.0000 42
;
_diffrn_measurement_device 'four-circle diffractometer'
_diffrn_measurement_device_type 'Xcalibur, Eos, Gemini'
_diffrn_measurement_method '\w scans'
_diffrn_orient_matrix_UB_11 -0.0493641000
_diffrn_orient_matrix_UB_12 0.0922842000
_diffrn_orient_matrix_UB_13 -0.0120811000
_diffrn_orient_matrix_UB_21 -0.1440718000
_diffrn_orient_matrix_UB_22 -0.0318468000
_diffrn_orient_matrix_UB_23 -0.0422589000
_diffrn_orient_matrix_UB_31 0.0247227000
_diffrn_orient_matrix_UB_32 -0.0012517000
_diffrn_orient_matrix_UB_33 0.1886442000
_diffrn_radiation_monochromator graphite
_diffrn_radiation_probe x-ray
_diffrn_radiation_type CuK\a
_diffrn_radiation_wavelength 1.54184
_diffrn_reflns_av_R_equivalents 0.0280
_diffrn_reflns_av_unetI/netI 0.0369
_diffrn_reflns_Laue_measured_fraction_full 0.998
_diffrn_reflns_Laue_measured_fraction_max 0.978
_diffrn_reflns_limit_h_max 13
_diffrn_reflns_limit_h_min -13
_diffrn_reflns_limit_k_max 18
_diffrn_reflns_limit_k_min -18
_diffrn_reflns_limit_l_max 10
_diffrn_reflns_limit_l_min -6
_diffrn_reflns_number 3447
_diffrn_reflns_point_group_measured_fraction_full 0.673
_diffrn_reflns_point_group_measured_fraction_max 0.655
_diffrn_reflns_theta_full 67.684
_diffrn_reflns_theta_max 70.709
_diffrn_reflns_theta_min 5.241
_diffrn_source 'Enhance (Cu) X-ray Source'
_exptl_absorpt_coefficient_mu 2.151
_exptl_absorpt_correction_T_max 1.00000
_exptl_absorpt_correction_T_min 0.75629
_exptl_absorpt_correction_type multi-scan
_exptl_absorpt_process_details
;
CrysAlisPro, Agilent Technologies,
Version 1.171.37.35 (release 13-08-2014 CrysAlis171 .NET)
(compiled Aug 13 2014,18:06:01)
Empirical absorption correction using spherical harmonics,
 implemented in SCALE3 ABSPACK scaling algorithm.
;
_exptl_crystal_colour colourless
_exptl_crystal_colour_primary colourless
_exptl_crystal_density_diffrn 1.386
_exptl_crystal_description prism
_exptl_crystal_F_000 584
_exptl_crystal_size_max 0.18
_exptl_crystal_size_mid 0.15
_exptl_crystal_size_min 0.1
_refine_diff_density_max 0.220
_refine_diff_density_min -0.161
_refine_diff_density_rms 0.036
_refine_ls_abs_structure_details
;
 Flack x determined using 379 quotients [(I+)-(I-)]/[(I+)+(I-)]
 (Parsons, Flack and Wagner, Acta Cryst. B69 (2013) 249-259).
;
_refine_ls_abs_structure_Flack 0.020(19)
_refine_ls_extinction_coef 0.0020(3)
_refine_ls_extinction_expression Fc^*^=kFc[1+0.001xFc^2^\l^3^/sin(2\q)]^-1/4^
_refine_ls_extinction_method 'SHELXL-2014/7 (Sheldrick 2014'
_refine_ls_goodness_of_fit_ref 1.068
_refine_ls_hydrogen_treatment constr
_refine_ls_matrix_type full
_refine_ls_number_parameters 182
_refine_ls_number_reflns 1706
_refine_ls_number_restraints 2
_refine_ls_restrained_S_all 1.068
_refine_ls_R_factor_all 0.0384
_refine_ls_R_factor_gt 0.0353
_refine_ls_shift/su_max 0.000
_refine_ls_shift/su_mean 0.000
_refine_ls_structure_factor_coef Fsqd
_refine_ls_weighting_details 'w=1/[\s^2^(Fo^2^)+(0.0458P)^2^+0.2738P] where P=(Fo^2^+2Fc^2^)/3'
_refine_ls_weighting_scheme calc
_refine_ls_wR_factor_gt 0.0891
_refine_ls_wR_factor_ref 0.0922
_reflns_Friedel_coverage 0.335
_reflns_Friedel_fraction_full 0.345
_reflns_Friedel_fraction_max 0.330
_reflns_number_gt 1603
_reflns_number_total 1706
_reflns_threshold_expression 'I > 2\s(I)'
_cod_data_source_file suppl_ncrs-2018-0285_suppl.cif
_cod_data_source_block 2
_cod_database_code 8105606
_chemical_oxdiff_formula C15H15O3N
_shelx_space_group_comment
;
The symmetry employed for this shelxl refinement is uniquely defined
by the following loop, which should always be used as a source of
symmetry information in preference to the above space-group names.
They are only intended as comments.
;
_shelx_estimated_absorpt_t_max 0.814
_shelx_estimated_absorpt_t_min 0.698
_reflns_odcompleteness_completeness 100.00
_reflns_odcompleteness_iscentric 1
_reflns_odcompleteness_theta 66.97
_olex2_refinement_description
;
1. Fixed Uiso
 At 1.2 times of:
  All C(H) groups, All N(H) groups
2.a Ternary CH refined with riding coordinates:
 C8(H8)
2.b Aromatic/amide H refined with riding coordinates:
 C1(H1), C2(H2), C3(H3), C4(H4), C12(H12), C13(H13), C14(H14), C15(H15), N1(H1A)
;

loop_
_space_group_symop_operation_xyz
'x, y, z'
'x, -y, z+1/2'
'x+1/2, y+1/2, z'
'x+1/2, -y+1/2, z+1/2'

loop_
_atom_site_label
_atom_site_type_symbol
_atom_site_fract_x
_atom_site_fract_y
_atom_site_fract_z
_atom_site_U_iso_or_equiv
_atom_site_adp_type
_atom_site_occupancy
_atom_site_site_symmetry_order
_atom_site_calc_flag
_atom_site_refinement_flags_posn
_atom_site_refinement_flags_adp
_atom_site_refinement_flags_occupancy
_atom_site_disorder_assembly
_atom_site_disorder_group
C1 C 0.7922(5) 0.3605(4) 0.7295(6) 0.0639(13) Uani 1 1 d . . . . .
H1 H 0.8027 0.3021 0.7429 0.077 Uiso 1 1 calc R . . . .
C2 C 0.8789(4) 0.4153(4) 0.8440(6) 0.0713(15) Uani 1 1 d . . . . .
H2 H 0.9500 0.3936 0.9353 0.086 Uiso 1 1 calc R . . . .
C3 C 0.8619(4) 0.5021(4) 0.8253(6) 0.0665(14) Uani 1 1 d . . . . .
H3 H 0.9215 0.5380 0.9046 0.080 Uiso 1 1 calc R . . . .
C4 C 0.7576(4) 0.5365(3) 0.6904(6) 0.0559(11) Uani 1 1 d . . . . .
H4 H 0.7462 0.5949 0.6778 0.067 Uiso 1 1 calc R . . . .
C5 C 0.6705(4) 0.4814(3) 0.5748(5) 0.0443(9) Uani 1 1 d . . . . .
C6 C 0.6883(4) 0.3954(3) 0.5931(5) 0.0481(9) Uani 1 1 d . . . . .
C7 C 0.5831(4) 0.3537(3) 0.4510(5) 0.0501(10) Uani 1 1 d . . . . .
C8 C 0.5522(4) 0.4994(3) 0.4179(5) 0.0429(9) Uani 1 1 d . . . . .
H8 H 0.5803 0.5329 0.3409 0.051 Uiso 1 1 calc R . . . .
C9 C 0.3476(4) 0.5770(2) 0.3104(4) 0.0406(9) Uani 1 1 d . . . . .
C10 C 0.2340(4) 0.6234(2) 0.0541(5) 0.0427(9) Uani 1 1 d . . . . .
C11 C 0.1554(4) 0.6598(3) 0.1326(5) 0.0462(9) Uani 1 1 d . . . . .
C12 C 0.0439(4) 0.7088(3) 0.0446(6) 0.0587(12) Uani 1 1 d . . . . .
H12 H -0.0084 0.7325 0.0979 0.070 Uiso 1 1 calc R . . . .
C13 C 0.0138(5) 0.7210(3) -0.1238(6) 0.0636(13) Uani 1 1 d . . . . .
H13 H -0.0600 0.7540 -0.1855 0.076 Uiso 1 1 calc R . . . .
C14 C 0.0910(5) 0.6852(3) -0.2041(6) 0.0605(12) Uani 1 1 d . . . . .
H14 H 0.0682 0.6943 -0.3186 0.073 Uiso 1 1 calc R . . . .
C15 C 0.2013(5) 0.6363(3) -0.1158(5) 0.0530(11) Uani 1 1 d . . . . .
H15 H 0.2529 0.6124 -0.1699 0.064 Uiso 1 1 calc R . . . .
N1 N 0.4476(3) 0.5415(2) 0.4453(4) 0.0454(8) Uani 1 1 d . . . . .
H1A H 0.4464 0.5448 0.5446 0.054 Uiso 1 1 calc R . . . .
N2 N 0.3427(3) 0.5755(2) 0.1591(4) 0.0433(8) Uani 1 1 d . . . . .
O1 O 0.5088(3) 0.41494(18) 0.3457(3) 0.0512(7) Uani 1 1 d . . . . .
O2 O 0.5589(4) 0.2798(2) 0.4199(4) 0.0729(10) Uani 1 1 d . . . . .
S1 S 0.22070(10) 0.63302(7) 0.34644(12) 0.0536(3) Uani 1 1 d . . . . .

loop_
_atom_site_aniso_label
_atom_site_aniso_U_11
_atom_site_aniso_U_22
_atom_site_aniso_U_33
_atom_site_aniso_U_23
_atom_site_aniso_U_13
_atom_site_aniso_U_12
C1 0.055(2) 0.071(3) 0.065(3) 0.021(3) 0.023(2) 0.019(2)
C2 0.045(2) 0.105(5) 0.057(3) 0.022(3) 0.012(2) 0.017(3)
C3 0.044(2) 0.097(4) 0.051(3) 0.002(3) 0.010(2) -0.008(3)
C4 0.051(2) 0.063(3) 0.055(3) 0.001(2) 0.022(2) -0.009(2)
C5 0.0408(18) 0.056(3) 0.039(2) 0.0063(18) 0.0183(16) 0.0037(17)
C6 0.046(2) 0.057(2) 0.045(2) 0.005(2) 0.0217(18) 0.0088(19)
C7 0.057(2) 0.052(2) 0.047(2) -0.004(2) 0.026(2) 0.009(2)
C8 0.0473(19) 0.051(2) 0.034(2) 0.0055(17) 0.0198(17) 0.0035(18)
C9 0.0428(18) 0.042(2) 0.040(2) 0.0024(17) 0.0188(17) 0.0034(16)
C10 0.0450(19) 0.039(2) 0.040(2) 0.0005(17) 0.0120(17) -0.0007(17)
C11 0.048(2) 0.043(2) 0.044(2) -0.0010(18) 0.0137(18) 0.0043(18)
C12 0.055(2) 0.057(3) 0.059(3) 0.003(2) 0.016(2) 0.014(2)
C13 0.064(3) 0.055(3) 0.060(3) 0.011(2) 0.010(2) 0.018(2)
C14 0.069(3) 0.061(3) 0.040(2) 0.010(2) 0.008(2) 0.003(2)
C15 0.059(2) 0.059(3) 0.042(2) 0.007(2) 0.0191(19) 0.009(2)
N1 0.0493(17) 0.059(2) 0.0308(16) 0.0061(15) 0.0185(14) 0.0118(16)
N2 0.0454(16) 0.049(2) 0.0345(17) 0.0038(14) 0.0136(13) 0.0058(15)
O1 0.0524(15) 0.0584(19) 0.0400(15) -0.0049(13) 0.0146(12) 0.0073(14)
O2 0.092(2) 0.057(2) 0.067(2) -0.0064(17) 0.0267(19) 0.0102(19)
S1 0.0525(5) 0.0682(7) 0.0444(5) 0.0044(5) 0.0234(4) 0.0166(6)

loop_
_atom_type_symbol
_atom_type_description
_atom_type_scat_dispersion_real
_atom_type_scat_dispersion_imag
_atom_type_scat_source
C C 0.0181 0.0091 'International Tables Vol C Tables 4.2.6.8 and 6.1.1.4'
H H 0.0000 0.0000 'International Tables Vol C Tables 4.2.6.8 and 6.1.1.4'
N N 0.0311 0.0180 'International Tables Vol C Tables 4.2.6.8 and 6.1.1.4'
O O 0.0492 0.0322 'International Tables Vol C Tables 4.2.6.8 and 6.1.1.4'
S S 0.3331 0.5567 'International Tables Vol C Tables 4.2.6.8 and 6.1.1.4'

loop_
_geom_angle_atom_site_label_1
_geom_angle_atom_site_label_2
_geom_angle_atom_site_label_3
_geom_angle
_geom_angle_site_symmetry_1
_geom_angle_site_symmetry_3
C2 C1 H1 121.1 . .
C2 C1 C6 117.9(5) . .
C6 C1 H1 121.1 . .
C1 C2 H2 119.5 . .
C1 C2 C3 121.0(4) . .
C3 C2 H2 119.5 . .
C2 C3 H3 119.5 . .
C2 C3 C4 121.0(5) . .
C4 C3 H3 119.5 . .
C3 C4 H4 121.0 . .
C3 C4 C5 118.0(5) . .
C5 C4 H4 121.0 . .
C4 C5 C8 130.1(4) . .
C6 C5 C4 120.8(4) . .
C6 C5 C8 109.1(4) . .
C1 C6 C7 130.2(4) . .
C5 C6 C1 121.3(4) . .
C5 C6 C7 108.4(4) . .
O1 C7 C6 108.1(3) . .
O2 C7 C6 130.7(4) . .
O2 C7 O1 121.2(4) . .
C5 C8 H8 109.5 . .
N1 C8 C5 114.0(3) . .
N1 C8 H8 109.5 . .
N1 C8 O1 110.5(3) . .
O1 C8 C5 103.6(3) . .
O1 C8 H8 109.5 . .
N1 C9 S1 118.4(3) . .
N2 C9 N1 124.6(3) . .
N2 C9 S1 117.0(3) . .
C11 C10 N2 115.3(3) . .
C15 C10 C11 119.5(4) . .
C15 C10 N2 125.2(4) . .
C10 C11 S1 109.4(3) . .
C12 C11 C10 121.9(4) . .
C12 C11 S1 128.8(3) . .
C11 C12 H12 121.2 . .
C13 C12 C11 117.5(4) . .
C13 C12 H12 121.2 . .
C12 C13 H13 119.3 . .
C12 C13 C14 121.4(4) . .
C14 C13 H13 119.3 . .
C13 C14 H14 119.7 . .
C15 C14 C13 120.7(4) . .
C15 C14 H14 119.7 . .
C10 C15 H15 120.5 . .
C14 C15 C10 119.0(4) . .
C14 C15 H15 120.5 . .
C8 N1 H1A 120.7 . .
C9 N1 C8 118.5(3) . .
C9 N1 H1A 120.7 . .
C9 N2 C10 110.2(3) . .
C7 O1 C8 110.5(3) . .
C11 S1 C9 88.12(19) . .

loop_
_geom_bond_atom_site_label_1
_geom_bond_atom_site_label_2
_geom_bond_distance
_geom_bond_site_symmetry_2
C1 H1 0.9300 .
C1 C2 1.375(7) .
C1 C6 1.391(6) .
C2 H2 0.9300 .
C2 C3 1.382(7) .
C3 H3 0.9300 .
C3 C4 1.384(6) .
C4 H4 0.9300 .
C4 C5 1.384(6) .
C5 C6 1.371(6) .
C5 C8 1.491(5) .
C6 C7 1.469(6) .
C7 O1 1.358(5) .
C7 O2 1.202(5) .
C8 H8 0.9800 .
C8 N1 1.404(5) .
C8 O1 1.470(5) .
C9 N1 1.368(4) .
C9 N2 1.281(5) .
C9 S1 1.754(4) .
C10 C11 1.392(5) .
C10 C15 1.381(6) .
C10 N2 1.399(5) .
C11 C12 1.388(5) .
C11 S1 1.752(4) .
C12 H12 0.9300 .
C12 C13 1.370(6) .
C13 H13 0.9300 .
C13 C14 1.388(7) .
C14 H14 0.9300 .
C14 C15 1.379(6) .
C15 H15 0.9300 .
N1 H1A 0.8600 .

loop_
_geom_torsion_atom_site_label_1
_geom_torsion_atom_site_label_2
_geom_torsion_atom_site_label_3
_geom_torsion_atom_site_label_4
_geom_torsion
_geom_torsion_site_symmetry_1
_geom_torsion_site_symmetry_2
_geom_torsion_site_symmetry_3
_geom_torsion_site_symmetry_4
C1 C2 C3 C4 -0.3(8) . . . .
C1 C6 C7 O1 -177.1(4) . . . .
C1 C6 C7 O2 2.1(8) . . . .
C2 C1 C6 C5 -1.5(7) . . . .
C2 C1 C6 C7 178.8(4) . . . .
C2 C3 C4 C5 0.1(7) . . . .
C3 C4 C5 C6 -0.6(6) . . . .
C3 C4 C5 C8 -178.9(4) . . . .
C4 C5 C6 C1 1.4(7) . . . .
C4 C5 C6 C7 -178.9(4) . . . .
C4 C5 C8 N1 -63.8(6) . . . .
C4 C5 C8 O1 176.0(4) . . . .
C5 C6 C7 O1 3.3(5) . . . .
C5 C6 C7 O2 -177.6(5) . . . .
C5 C8 N1 C9 166.2(3) . . . .
C5 C8 O1 C7 4.6(4) . . . .
C6 C1 C2 C3 1.0(7) . . . .
C6 C5 C8 N1 117.7(4) . . . .
C6 C5 C8 O1 -2.5(4) . . . .
C6 C7 O1 C8 -4.9(4) . . . .
C8 C5 C6 C1 180.0(4) . . . .
C8 C5 C6 C7 -0.3(4) . . . .
C10 C11 C12 C13 -0.5(7) . . . .
C10 C11 S1 C9 0.6(3) . . . .
C11 C10 C15 C14 0.1(6) . . . .
C11 C10 N2 C9 -1.2(5) . . . .
C11 C12 C13 C14 0.5(8) . . . .
C12 C11 S1 C9 -179.4(4) . . . .
C12 C13 C14 C15 -0.3(8) . . . .
C13 C14 C15 C10 0.0(7) . . . .
C15 C10 C11 C12 0.2(6) . . . .
C15 C10 C11 S1 -179.8(3) . . . .
C15 C10 N2 C9 178.8(4) . . . .
N1 C8 O1 C7 -117.9(3) . . . .
N1 C9 N2 C10 -175.0(4) . . . .
N1 C9 S1 C11 175.6(3) . . . .
N2 C9 N1 C8 -0.7(6) . . . .
N2 C9 S1 C11 -1.5(3) . . . .
N2 C10 C11 C12 -179.8(4) . . . .
N2 C10 C11 S1 0.2(4) . . . .
N2 C10 C15 C14 -179.9(4) . . . .
O1 C8 N1 C9 -77.6(4) . . . .
O2 C7 O1 C8 175.9(4) . . . .
S1 C9 N1 C8 -177.5(3) . . . .
S1 C9 N2 C10 1.8(4) . . . .
S1 C11 C12 C13 179.6(4) . . . .
